data_7050394
loop_
_publ_author_name
G.Ambrosi
M.Formica
L.Giorgi
S.Lucarini
P.Paoli
P.Rossi

_journal_name_full 'New J.Chem.(Nouv.J.Chim.)'
_journal_year 2004
_chemical_formula_moiety '(C24 H40 N6 O4 +2), (Cl O4 -1)2'
_chemical_formula_sum 'C24 H40 Cl2 N6 O12'
_chemical_formula_weight 675.52
_space_group_IT_number 2
_symmetry_cell_setting triclinic
_symmetry_space_group_name_Hall '-P 1'
_symmetry_space_group_name_H-M 'P -1'
_atom_sites_solution_hydrogens geom
_atom_sites_solution_primary direct
_atom_sites_solution_secondary difmap
_cell_angle_alpha 90.08(5)
_cell_angle_beta 111.32(4)
_cell_angle_gamma 106.14(5)
_cell_formula_units_Z 1
_cell_length_a 8.917(6)
_cell_length_b 9.765(3)
_cell_length_c 10.260(5)
_cell_measurement_reflns_used ?
_cell_measurement_temperature 293(2)
_cell_measurement_theta_max ?
_cell_measurement_theta_min ?
_cell_volume 794.2(7)
_diffrn_ambient_temperature 293(2)
_diffrn_detector_area_resol_mean ?
_diffrn_measurement_device_type 'Nonius MACH4'
_diffrn_measurement_method \q/2\q
_diffrn_radiation_monochromator graphite
_diffrn_radiation_source 'X-ray tube'
_diffrn_radiation_type MoK\a
_diffrn_radiation_wavelength 0.71069
_diffrn_reflns_av_R_equivalents 0.0444
_diffrn_reflns_av_sigmaI/netI 0.1476
_diffrn_reflns_limit_h_max 9
_diffrn_reflns_limit_h_min -10
_diffrn_reflns_limit_k_max 11
_diffrn_reflns_limit_k_min -11
_diffrn_reflns_limit_l_max 12
_diffrn_reflns_limit_l_min 0
_diffrn_reflns_number 2927
_diffrn_reflns_theta_max 25.01
_diffrn_reflns_theta_min 2.57
_diffrn_standards_decay_% ?
_diffrn_standards_interval_count ?
_diffrn_standards_interval_time ?
_diffrn_standards_number ?
_exptl_absorpt_coefficient_mu 0.273
_exptl_absorpt_correction_T_max ?
_exptl_absorpt_correction_T_min ?
_exptl_absorpt_correction_type 'REFDELF (WALKER and STUART, 1983)'
_exptl_absorpt_process_details ?
_exptl_crystal_colour ?
_exptl_crystal_density_diffrn 1.412
_exptl_crystal_density_meas ?
_exptl_crystal_density_method 'not measured'
_exptl_crystal_description ?
_exptl_crystal_F_000 356
_exptl_crystal_size_max 0.5
_exptl_crystal_size_mid 0.4
_exptl_crystal_size_min 0.3
_refine_ls_extinction_coef ?
_refine_ls_extinction_method none
_refine_ls_goodness_of_fit_ref 1.039
_refine_ls_hydrogen_treatment mixed
_refine_ls_matrix_type full
_refine_ls_number_parameters 141
_refine_ls_number_reflns 2760
_refine_ls_number_restraints 0
_refine_ls_restrained_S_all 1.039
_refine_ls_R_factor_all 0.2043
_refine_ls_R_factor_gt 0.0927
_refine_ls_shift/su_max 0.001
_refine_ls_shift/su_mean 0.000
_refine_ls_structure_factor_coef Fsqd
_refine_ls_weighting_details 'calc w=1/[\s^2^(Fo^2^)+(0.1827P)^2^+0.0000P] where P=(Fo^2^+2Fc^2^)/3'
_refine_ls_weighting_scheme calc
_refine_ls_wR_factor_gt 0.2571
_refine_ls_wR_factor_ref 0.3469
_reflns_number_gt 1227
_reflns_number_total 2760
_reflns_threshold_expression >2sigma(I)
_cod_original_sg_symbol_H-M P-1
_cod_database_code 7050394

loop_
_symmetry_equiv_pos_as_xyz
'x, y, z'
'-x, -y, -z'

loop_
_atom_site_label
_atom_site_type_symbol
_atom_site_fract_x
_atom_site_fract_y
_atom_site_fract_z
_atom_site_U_iso_or_equiv
_atom_site_adp_type
_atom_site_occupancy
_atom_site_symmetry_multiplicity
_atom_site_calc_flag
_atom_site_refinement_flags
_atom_site_disorder_assembly
_atom_site_disorder_group
Cl1 Cl -0.1018(3) 0.2398(3) -0.3679(2) 0.0593(8) Uani 1 1 d . . .
O1 O 0.4105(7) 0.3137(6) -0.0477(6) 0.0534(16) Uani 1 1 d . . .
O2 O 0.1599(7) 0.2636(7) 0.0525(7) 0.0623(18) Uani 1 1 d . . .
O3 O -0.2573(9) 0.1273(9) -0.4290(9) 0.098(3) Uani 1 1 d . . .
O4 O 0.0112(11) 0.1998(9) -0.2459(7) 0.092(3) Uani 1 1 d . . .
O5 O -0.0278(11) 0.2750(10) -0.4675(8) 0.100(3) Uani 1 1 d . . .
O6 O -0.1416(11) 0.3604(9) -0.3229(9) 0.099(3) Uani 1 1 d . . .
N1 N 0.6154(8) 0.3874(6) 0.1734(6) 0.0421(17) Uani 1 1 d . . .
N2 N 0.7299(8) 0.1609(6) 0.0641(7) 0.0410(16) Uani 1 1 d . . .
N3 N 0.5908(9) -0.1071(7) 0.2238(6) 0.0475(18) Uani 1 1 d . . .
C1 C 0.4482(9) 0.3409(8) 0.0814(7) 0.0347(17) Uiso 1 1 d . . .
C2 C 0.3276(11) 0.3148(9) 0.1429(9) 0.049(2) Uiso 1 1 d . . .
C3 C 0.3670(13) 0.3369(11) 0.2837(10) 0.063(3) Uiso 1 1 d . . .
H3 H 0.2841 0.3184 0.3216 0.055(6) Uiso 1 1 calc R . .
C4 C 0.5406(13) 0.3897(11) 0.3698(11) 0.071(3) Uiso 1 1 d . . .
H4 H 0.5726 0.4067 0.4667 0.055(6) Uiso 1 1 calc R . .
C5 C 0.6586(11) 0.4154(10) 0.3159(9) 0.053(2) Uiso 1 1 d . . .
H5 H 0.7715 0.4527 0.3748 0.055(6) Uiso 1 1 calc R . .
C6 C 0.7493(10) 0.4152(9) 0.1215(8) 0.045(2) Uiso 1 1 d . . .
H6A H 0.8302 0.5074 0.1667 0.055(6) Uiso 1 1 calc R . .
H6B H 0.7026 0.4223 0.0212 0.055(6) Uiso 1 1 calc R . .
C7 C 0.8412(11) 0.3033(9) 0.1451(9) 0.050(2) Uiso 1 1 d . . .
H7A H 0.9369 0.3357 0.1170 0.055(6) Uiso 1 1 calc R . .
H7B H 0.8840 0.2924 0.2447 0.055(6) Uiso 1 1 calc R . .
C8 C 0.8008(10) 0.0472(9) 0.1376(8) 0.046(2) Uiso 1 1 d . . .
H8A H 0.9226 0.0816 0.1678 0.055(6) Uiso 1 1 calc R . .
H8B H 0.7608 -0.0370 0.0700 0.055(6) Uiso 1 1 calc R . .
C9 C 0.7586(10) 0.0022(9) 0.2635(8) 0.0425(19) Uiso 1 1 d . . .
H9A H 0.8445 -0.0366 0.3251 0.055(6) Uiso 1 1 calc R . .
H9B H 0.7599 0.0859 0.3154 0.055(6) Uiso 1 1 calc R . .
C10 C 0.5889(12) -0.1931(11) 0.3440(10) 0.063(3) Uiso 1 1 d . . .
H10A H 0.6731 -0.2419 0.3640 0.055(6) Uiso 1 1 calc R . .
H10B H 0.4798 -0.2622 0.3195 0.055(6) Uiso 1 1 calc R . .
H10C H 0.6125 -0.1303 0.4257 0.055(6) Uiso 1 1 calc R . .
C11 C 0.4451(10) -0.0460(9) 0.1816(8) 0.0443(19) Uiso 1 1 d . . .
H11A H 0.4712 0.0393 0.1358 0.055(6) Uiso 1 1 calc R . .
H11B H 0.4300 -0.0175 0.2655 0.055(6) Uiso 1 1 calc R . .
C12 C 0.2794(11) -0.1530(9) 0.0815(8) 0.049(2) Uiso 1 1 d . . .
H12A H 0.2703 -0.2474 0.1132 0.055(6) Uiso 1 1 calc R . .
H12B H 0.1850 -0.1242 0.0847 0.055(6) Uiso 1 1 calc R . .
